data_2207565
loop_
_publ_author_name
'Jun Wan'
'Zheng-Zhong Peng'
'Xue-Mei Li'
'Shu-Sheng Zhang'

_publ_section_title
;
 2-(1<i>H</i>-1,2,3-Benzotriazol-1-ylmethyl)-1-benzoylethyl
 4-ethylbenzoate
;
_journal_coeditor_code HK6059
_journal_issue 12
_journal_name_full 'Acta Crystallographica Section E'
_journal_page_first o4218
_journal_page_last o4219
_journal_paper_doi 10.1107/S1600536805037402
_journal_volume 61
_journal_year 2005
_chemical_formula_iupac 'C24 H21 N3 O3'
_chemical_formula_moiety 'C24 H21 N3 O3'
_chemical_formula_sum 'C24 H21 N3 O3'
_chemical_formula_weight 399.44
_chemical_name_systematic
;
2-(1H-1,2,3-Benzotriazol-1-ylmethyl)-1-benzoylethyl 4-ethylbenzoate
;
_space_group_IT_number 14
_symmetry_cell_setting monoclinic
_symmetry_space_group_name_Hall '-P 2ybc'
_symmetry_space_group_name_H-M 'P 1 21/c 1'
_atom_sites_solution_hydrogens geom
_atom_sites_solution_primary direct
_atom_sites_solution_secondary difmap
_audit_creation_method SHELXL97
_cell_angle_alpha 90.00
_cell_angle_beta 101.1430(10)
_cell_angle_gamma 90.00
_cell_formula_units_Z 4
_cell_length_a 13.9064(9)
_cell_length_b 8.7793(6)
_cell_length_c 17.4342(12)
_cell_measurement_reflns_used 3695
_cell_measurement_temperature 296(2)
_cell_measurement_theta_max 24.5
_cell_measurement_theta_min 2.4
_cell_volume 2088.4(2)
_computing_cell_refinement 'SAINT (Siemens, 1996)'
_computing_data_collection 'SMART (Siemens, 1996)'
_computing_data_reduction SAINT
_computing_molecular_graphics SHELXTL
_computing_publication_material 'SHELXTL, PARST (Nardelli, 1995) and PLATON (Spek, 2003)'
_computing_structure_refinement SHELXTL
_computing_structure_solution 'SHELXTL (Sheldrick, 1997)'
_diffrn_ambient_temperature 296(2)
_diffrn_detector_area_resol_mean 8.33
_diffrn_measured_fraction_theta_full 0.996
_diffrn_measured_fraction_theta_max 0.996
_diffrn_measurement_device_type 'Siemens SMART 1000 CCD area-detector'
_diffrn_measurement_method \w
_diffrn_radiation_monochromator graphite
_diffrn_radiation_source 'fine-focus sealed tube'
_diffrn_radiation_type MoK\a
_diffrn_radiation_wavelength 0.71073
_diffrn_reflns_av_R_equivalents 0.0188
_diffrn_reflns_av_sigmaI/netI 0.0197
_diffrn_reflns_limit_h_max 16
_diffrn_reflns_limit_h_min -17
_diffrn_reflns_limit_k_max 10
_diffrn_reflns_limit_k_min -10
_diffrn_reflns_limit_l_max 21
_diffrn_reflns_limit_l_min -19
_diffrn_reflns_number 12007
_diffrn_reflns_theta_full 26.04
_diffrn_reflns_theta_max 26.04
_diffrn_reflns_theta_min 1.49
_diffrn_standards_decay_% 0
_diffrn_standards_interval_count 0
_diffrn_standards_number 0
_exptl_absorpt_coefficient_mu 0.085
_exptl_absorpt_correction_T_max 0.9890
_exptl_absorpt_correction_T_min 0.9659
_exptl_absorpt_correction_type multi-scan
_exptl_absorpt_process_details '(SADABS; Sheldrick, 1996)'
_exptl_crystal_colour colourless
_exptl_crystal_density_diffrn 1.270
_exptl_crystal_density_method 'not measured'
_exptl_crystal_description Block
_exptl_crystal_F_000 840
_exptl_crystal_size_max 0.41
_exptl_crystal_size_mid 0.13
_exptl_crystal_size_min 0.13
_refine_diff_density_max 0.314
_refine_diff_density_min -0.271
_refine_ls_extinction_method none
_refine_ls_goodness_of_fit_ref 1.027
_refine_ls_hydrogen_treatment constr
_refine_ls_matrix_type full
_refine_ls_number_parameters 271
_refine_ls_number_reflns 4102
_refine_ls_number_restraints 0
_refine_ls_restrained_S_all 1.027
_refine_ls_R_factor_all 0.0675
_refine_ls_R_factor_gt 0.0509
_refine_ls_shift/su_max 0.000
_refine_ls_shift/su_mean 0.000
_refine_ls_structure_factor_coef Fsqd
_refine_ls_weighting_details 'calc w = 1/[\s^2^(Fo^2^)+(0.0757P)^2^+0.4188P] where P=(Fo^2^+2Fc^2^)/3'
_refine_ls_weighting_scheme calc
_refine_ls_wR_factor_gt 0.1392
_refine_ls_wR_factor_ref 0.1534
_reflns_number_gt 2989
_reflns_number_total 4102
_reflns_threshold_expression I>2\s(I)
_cod_data_source_file hk6059.cif
_cod_data_source_block I
_cod_depositor_comments
;
The following automatic conversions were performed:
'_symmetry_cell_setting' value 'Monoclinic' changed to 'monoclinic'
according to '/home/saulius/struct/CIF-dictionaries/cif_core.dic'
dictionary named 'cif_core.dic' version 2.4.1 from 2010-06-29.

Automatic conversion script
Id: cif_fix_enum 1527 2010-12-29 10:47:43Z saulius 

The following automatic conversions were performed:

'_symmetry_cell_setting' value 'Monoclinic' changed to 'monoclinic'
according to /home/saulius/struct/CIF-dictionaries/cif_core.dic
dictionary named 'cif_core.dic' version 2.4.1 from 2010-06-29.

Automatic conversion script
Id: cif_fix_values 1715 2011-07-08 13:25:40Z adriana 
;
_cod_original_sg_symbol_H-M P21/c
_cod_database_code 2207565
_cod_database_fobs_code 2207565

loop_
_symmetry_equiv_pos_as_xyz
'x, y, z'
'-x, y+1/2, -z+1/2'
'-x, -y, -z'
'x, -y-1/2, z-1/2'

loop_
_atom_site_label
_atom_site_fract_x
_atom_site_fract_y
_atom_site_fract_z
_atom_site_U_iso_or_equiv
_atom_site_adp_type
_atom_site_calc_flag
_atom_site_refinement_flags
_atom_site_occupancy
_atom_site_type_symbol
O1 0.12041(10) 0.59538(16) 0.30980(8) 0.0726(4) Uani d . 1 O
O2 0.15537(8) 0.37797(15) 0.21049(6) 0.0580(3) Uani d . 1 O
O3 0.02651(9) 0.49696(17) 0.13877(8) 0.0740(4) Uani d . 1 O
N1 0.24514(10) 0.28138(18) 0.36138(8) 0.0575(4) Uani d . 1 N
N2 0.25251(13) 0.3599(2) 0.42888(9) 0.0752(5) Uani d . 1 N
N3 0.34231(14) 0.4064(3) 0.45094(10) 0.0875(6) Uani d . 1 N
C1 -0.09701(14) 0.3827(2) 0.31995(13) 0.0715(5) Uani d . 1 C
H1A -0.0942 0.3106 0.2814 0.086 Uiso calc R 1 H
C2 -0.17864(16) 0.3909(3) 0.35412(16) 0.0886(7) Uani d . 1 C
H2B -0.2307 0.3244 0.3381 0.106 Uiso calc R 1 H
C3 -0.18380(19) 0.4960(3) 0.41118(14) 0.0853(7) Uani d . 1 C
H3B -0.2391 0.5005 0.4338 0.102 Uiso calc R 1 H
C4 -0.10766(18) 0.5940(3) 0.43481(12) 0.0806(6) Uani d . 1 C
H4A -0.1111 0.6651 0.4737 0.097 Uiso calc R 1 H
C5 -0.02570(16) 0.5881(2) 0.40128(11) 0.0693(5) Uani d . 1 C
H5A 0.0257 0.6556 0.4176 0.083 Uiso calc R 1 H
C6 -0.01937(13) 0.4817(2) 0.34317(10) 0.0555(4) Uani d . 1 C
C7 0.06859(12) 0.4843(2) 0.30647(9) 0.0539(4) Uani d . 1 C
C8 0.09397(12) 0.3410(2) 0.26472(10) 0.0545(4) Uani d . 1 C
H8A 0.0334 0.2939 0.2366 0.065 Uiso calc R 1 H
C9 0.15055(13) 0.2256(2) 0.32165(11) 0.0605(5) Uani d . 1 C
H9A 0.1117 0.1991 0.3603 0.073 Uiso calc R 1 H
H9B 0.1601 0.1336 0.2932 0.073 Uiso calc R 1 H
C10 0.33308(13) 0.2762(2) 0.33908(10) 0.0589(4) Uani d . 1 C
C11 0.36594(15) 0.2080(3) 0.27664(12) 0.0734(6) Uani d . 1 C
H11A 0.3244 0.1531 0.2383 0.088 Uiso calc R 1 H
C12 0.46315(18) 0.2271(3) 0.27542(16) 0.0965(8) Uani d . 1 C
H12A 0.4886 0.1826 0.2352 0.116 Uiso calc R 1 H
C13 0.52547(18) 0.3105(4) 0.33219(19) 0.1105(9) Uani d . 1 C
H13A 0.5908 0.3213 0.3282 0.133 Uiso calc R 1 H
C14 0.49422(17) 0.3761(4) 0.39276(17) 0.1014(8) Uani d . 1 C
H14A 0.5366 0.4315 0.4304 0.122 Uiso calc R 1 H
C15 0.39505(14) 0.3574(3) 0.39666(12) 0.0732(6) Uani d . 1 C
C16 0.11111(12) 0.4607(2) 0.14763(10) 0.0580(4) Uani d . 1 C
C17 0.17823(13) 0.4967(2) 0.09414(10) 0.0583(5) Uani d . 1 C
C18 0.27681(15) 0.4617(3) 0.11064(14) 0.0850(7) Uani d . 1 C
H18A 0.3033 0.4121 0.1571 0.102 Uiso calc R 1 H
C19 0.33586(17) 0.4994(3) 0.05936(16) 0.0994(9) Uani d . 1 C
H19A 0.4022 0.4754 0.0721 0.119 Uiso calc R 1 H
C20 0.30091(16) 0.5711(3) -0.01009(13) 0.0781(6) Uani d . 1 C
C21 0.20252(17) 0.6057(3) -0.02655(13) 0.0864(7) Uani d . 1 C
H21A 0.1765 0.6552 -0.0731 0.104 Uiso calc R 1 H
C22 0.14131(15) 0.5683(3) 0.02458(12) 0.0790(6) Uani d . 1 C
H22A 0.0749 0.5919 0.0118 0.095 Uiso calc R 1 H
C23 0.3713(2) 0.6109(4) -0.06420(16) 0.1121(10) Uani d . 1 C
H23A 0.4233 0.6732 -0.0349 0.135 Uiso calc R 1 H
H23B 0.4011 0.5170 -0.0773 0.135 Uiso calc R 1 H
C24 0.3331(3) 0.6881(5) -0.1352(2) 0.1568(16) Uani d . 1 C
H24A 0.3848 0.7056 -0.1635 0.235 Uiso calc R 1 H
H24B 0.3057 0.7839 -0.1237 0.235 Uiso calc R 1 H
H24C 0.2830 0.6269 -0.1663 0.235 Uiso calc R 1 H

loop_
_atom_site_aniso_label
_atom_site_aniso_U_11
_atom_site_aniso_U_22
_atom_site_aniso_U_33
_atom_site_aniso_U_12
_atom_site_aniso_U_13
_atom_site_aniso_U_23
O1 0.0775(9) 0.0668(9) 0.0767(9) -0.0149(7) 0.0232(7) -0.0066(7)
O2 0.0465(6) 0.0769(8) 0.0510(7) 0.0008(6) 0.0105(5) -0.0009(6)
O3 0.0500(7) 0.1044(11) 0.0671(8) 0.0102(7) 0.0101(6) 0.0075(7)
N1 0.0530(8) 0.0683(9) 0.0516(8) 0.0015(7) 0.0116(6) 0.0005(7)
N2 0.0724(11) 0.0987(13) 0.0545(9) 0.0013(9) 0.0127(8) -0.0090(9)
N3 0.0751(12) 0.1174(16) 0.0665(11) -0.0061(11) 0.0047(9) -0.0180(10)
C1 0.0592(11) 0.0698(12) 0.0894(14) 0.0026(9) 0.0238(10) -0.0084(11)
C2 0.0651(13) 0.0884(16) 0.1195(19) 0.0000(11) 0.0360(13) 0.0000(14)
C3 0.0833(16) 0.0945(17) 0.0880(16) 0.0242(13) 0.0411(13) 0.0173(13)
C4 0.1002(17) 0.0864(15) 0.0626(12) 0.0245(14) 0.0343(12) 0.0060(11)
C5 0.0835(13) 0.0713(13) 0.0546(11) 0.0063(10) 0.0170(10) 0.0007(9)
C6 0.0590(10) 0.0565(10) 0.0518(9) 0.0084(8) 0.0125(8) 0.0082(8)
C7 0.0538(10) 0.0585(10) 0.0478(9) -0.0010(8) 0.0061(7) 0.0026(8)
C8 0.0440(9) 0.0661(11) 0.0537(9) -0.0044(8) 0.0098(7) -0.0043(8)
C9 0.0540(10) 0.0595(11) 0.0694(11) -0.0037(8) 0.0154(8) -0.0007(9)
C10 0.0515(10) 0.0667(11) 0.0578(10) 0.0050(8) 0.0092(8) 0.0077(8)
C11 0.0656(12) 0.0875(14) 0.0693(12) 0.0095(10) 0.0185(10) -0.0004(11)
C12 0.0715(15) 0.131(2) 0.0940(17) 0.0180(15) 0.0347(13) 0.0055(16)
C13 0.0543(13) 0.162(3) 0.117(2) -0.0037(15) 0.0209(14) 0.007(2)
C14 0.0613(13) 0.139(2) 0.0986(18) -0.0136(14) 0.0018(13) -0.0023(17)
C15 0.0567(11) 0.0922(15) 0.0666(12) -0.0027(10) 0.0016(9) 0.0015(11)
C16 0.0485(10) 0.0729(12) 0.0507(9) 0.0016(8) 0.0048(7) -0.0062(8)
C17 0.0520(10) 0.0701(12) 0.0527(10) -0.0022(8) 0.0096(8) -0.0046(8)
C18 0.0576(12) 0.1151(18) 0.0835(14) 0.0098(12) 0.0167(10) 0.0301(13)
C19 0.0586(13) 0.137(2) 0.1086(19) 0.0157(13) 0.0305(12) 0.0370(17)
C20 0.0715(13) 0.0915(15) 0.0762(14) -0.0009(11) 0.0269(11) -0.0006(12)
C21 0.0841(15) 0.118(2) 0.0585(12) 0.0047(13) 0.0178(11) 0.0135(12)
C22 0.0600(12) 0.1154(18) 0.0613(12) 0.0087(12) 0.0112(9) 0.0120(12)
C23 0.102(2) 0.146(3) 0.099(2) 0.0005(18) 0.0464(16) 0.0152(18)
C24 0.157(3) 0.188(4) 0.151(3) 0.032(3) 0.093(3) 0.058(3)

loop_
_atom_type_symbol
_atom_type_description
_atom_type_scat_dispersion_real
_atom_type_scat_dispersion_imag
_atom_type_scat_source
C C 0.0033 0.0016 'International Tables Vol C Tables 4.2.6.8 and 6.1.1.4'
H H 0.0000 0.0000 'International Tables Vol C Tables 4.2.6.8 and 6.1.1.4'
N N 0.0061 0.0033 'International Tables Vol C Tables 4.2.6.8 and 6.1.1.4'
O O 0.0106 0.0060 'International Tables Vol C Tables 4.2.6.8 and 6.1.1.4'

loop_
_geom_angle_atom_site_label_1
_geom_angle_atom_site_label_2
_geom_angle_atom_site_label_3
_geom_angle
_geom_angle_publ_flag
C16 O2 C8 114.82(13) ?
N2 N1 C10 110.29(15) ?
N2 N1 C9 119.88(15) ?
C10 N1 C9 129.70(15) ?
N3 N2 N1 108.96(16) ?
N2 N3 C15 107.95(17) ?
C2 C1 C6 120.0(2) ?
C2 C1 H1A 120.0 ?
C6 C1 H1A 120.0 ?
C3 C2 C1 120.8(2) ?
C3 C2 H2B 119.6 ?
C1 C2 H2B 119.6 ?
C4 C3 C2 119.8(2) ?
C4 C3 H3B 120.1 ?
C2 C3 H3B 120.1 ?
C3 C4 C5 120.3(2) ?
C3 C4 H4A 119.8 ?
C5 C4 H4A 119.8 ?
C4 C5 C6 120.5(2) ?
C4 C5 H5A 119.8 ?
C6 C5 H5A 119.8 ?
C1 C6 C5 118.57(18) ?
C1 C6 C7 122.95(16) ?
C5 C6 C7 118.42(17) ?
O1 C7 C6 121.65(16) ?
O1 C7 C8 119.81(15) ?
C6 C7 C8 118.53(15) ?
O2 C8 C9 106.40(13) yes
O2 C8 C7 110.54(14) yes
C9 C8 C7 111.98(14) yes
O2 C8 H8A 109.3 ?
C9 C8 H8A 109.3 ?
C7 C8 H8A 109.3 ?
N1 C9 C8 113.13(15) ?
N1 C9 H9A 109.0 ?
C8 C9 H9A 109.0 ?
N1 C9 H9B 109.0 ?
C8 C9 H9B 109.0 ?
H9A C9 H9B 107.8 ?
N1 C10 C15 104.15(17) ?
N1 C10 C11 133.55(18) ?
C15 C10 C11 122.29(18) ?
C12 C11 C10 115.7(2) ?
C12 C11 H11A 122.1 ?
C10 C11 H11A 122.1 ?
C11 C12 C13 122.4(2) ?
C11 C12 H12A 118.8 ?
C13 C12 H12A 118.8 ?
C14 C13 C12 122.1(2) ?
C14 C13 H13A 118.9 ?
C12 C13 H13A 118.9 ?
C13 C14 C15 117.2(2) ?
C13 C14 H14A 121.4 ?
C15 C14 H14A 121.4 ?
N3 C15 C10 108.65(17) ?
N3 C15 C14 131.1(2) ?
C10 C15 C14 120.3(2) ?
O3 C16 O2 121.73(16) ?
O3 C16 C17 125.87(17) ?
O2 C16 C17 112.40(14) ?
C22 C17 C18 118.19(18) ?
C22 C17 C16 118.80(16) ?
C18 C17 C16 123.01(17) ?
C19 C18 C17 120.6(2) ?
C19 C18 H18A 119.7 ?
C17 C18 H18A 119.7 ?
C18 C19 C20 122.3(2) ?
C18 C19 H19A 118.8 ?
C20 C19 H19A 118.8 ?
C19 C20 C21 117.0(2) ?
C19 C20 C23 119.5(2) ?
C21 C20 C23 123.5(2) ?
C20 C21 C22 121.5(2) ?
C20 C21 H21A 119.2 ?
C22 C21 H21A 119.2 ?
C17 C22 C21 120.32(19) ?
C17 C22 H22A 119.8 ?
C21 C22 H22A 119.8 ?
C24 C23 C20 118.1(3) ?
C24 C23 H23A 107.8 ?
C20 C23 H23A 107.8 ?
C24 C23 H23B 107.8 ?
C20 C23 H23B 107.8 ?
H23A C23 H23B 107.1 ?
C23 C24 H24A 109.5 ?
C23 C24 H24B 109.5 ?
H24A C24 H24B 109.5 ?
C23 C24 H24C 109.5 ?
H24A C24 H24C 109.5 ?
H24B C24 H24C 109.5 ?

loop_
_geom_bond_atom_site_label_1
_geom_bond_atom_site_label_2
_geom_bond_distance
_geom_bond_publ_flag
O1 C7 1.208(2) yes
O2 C16 1.359(2) yes
O2 C8 1.429(2) yes
O3 C16 1.200(2) yes
N1 N2 1.351(2) ?
N1 C10 1.354(2) ?
N1 C9 1.448(2) ?
N2 N3 1.299(2) ?
N3 C15 1.373(3) ?
C1 C2 1.382(3) ?
C1 C6 1.384(3) ?
C1 H1A 0.9300 ?
C2 C3 1.368(3) ?
C2 H2B 0.9300 ?
C3 C4 1.365(3) ?
C3 H3B 0.9300 ?
C4 C5 1.379(3) ?
C4 H4A 0.9300 ?
C5 C6 1.393(3) ?
C5 H5A 0.9300 ?
C6 C7 1.486(2) ?
C7 C8 1.528(2) ?
C8 C9 1.526(3) ?
C8 H8A 0.9800 ?
C9 H9A 0.9700 ?
C9 H9B 0.9700 ?
C10 C15 1.387(3) ?
C10 C11 1.395(3) ?
C11 C12 1.366(3) ?
C11 H11A 0.9300 ?
C12 C13 1.391(4) ?
C12 H12A 0.9300 ?
C13 C14 1.346(4) ?
C13 H13A 0.9300 ?
C14 C15 1.404(3) ?
C14 H14A 0.9300 ?
C16 C17 1.476(2) ?
C17 C22 1.375(3) ?
C17 C18 1.380(3) ?
C18 C19 1.366(3) ?
C18 H18A 0.9300 ?
C19 C20 1.368(3) ?
C19 H19A 0.9300 ?
C20 C21 1.377(3) ?
C20 C23 1.525(3) ?
C21 C22 1.386(3) ?
C21 H21A 0.9300 ?
C22 H22A 0.9300 ?
C23 C24 1.421(4) ?
C23 H23A 0.9700 ?
C23 H23B 0.9700 ?
C24 H24A 0.9600 ?
C24 H24B 0.9600 ?
C24 H24C 0.9600 ?

loop_
_geom_hbond_atom_site_label_D
_geom_hbond_atom_site_label_H
_geom_hbond_atom_site_label_A
_geom_hbond_site_symmetry_A
_geom_hbond_distance_DH
_geom_hbond_distance_HA
_geom_hbond_distance_DA
_geom_hbond_angle_DHA
_geom_hbond_publ_flag
C1 H1A O1 2_545 0.93 2.45 3.362(2) 166 yes

loop_
_geom_torsion_atom_site_label_1
_geom_torsion_atom_site_label_2
_geom_torsion_atom_site_label_3
_geom_torsion_atom_site_label_4
_geom_torsion
C10 N1 N2 N3 0.3(2)
C9 N1 N2 N3 -175.96(17)
N1 N2 N3 C15 0.0(2)
C6 C1 C2 C3 -0.2(3)
C1 C2 C3 C4 0.0(4)
C2 C3 C4 C5 0.2(3)
C3 C4 C5 C6 -0.3(3)
C2 C1 C6 C5 0.2(3)
C2 C1 C6 C7 -177.03(19)
C4 C5 C6 C1 0.1(3)
C4 C5 C6 C7 177.42(17)
C1 C6 C7 O1 157.60(18)
C5 C6 C7 O1 -19.6(3)
C1 C6 C7 C8 -23.3(2)
C5 C6 C7 C8 159.48(16)
C16 O2 C8 C9 169.83(14)
C16 O2 C8 C7 -68.38(17)
O1 C7 C8 O2 -21.9(2)
C6 C7 C8 O2 158.96(13)
O1 C7 C8 C9 96.51(19)
C6 C7 C8 C9 -82.60(18)
N2 N1 C9 C8 88.2(2)
C10 N1 C9 C8 -87.2(2)
O2 C8 C9 N1 57.42(18)
C7 C8 C9 N1 -63.45(19)
N2 N1 C10 C15 -0.4(2)
C9 N1 C10 C15 175.31(18)
N2 N1 C10 C11 178.0(2)
C9 N1 C10 C11 -6.3(3)
N1 C10 C11 C12 -178.7(2)
C15 C10 C11 C12 -0.5(3)
C10 C11 C12 C13 -0.7(4)
C11 C12 C13 C14 1.0(5)
C12 C13 C14 C15 -0.1(5)
N2 N3 C15 C10 -0.3(3)
N2 N3 C15 C14 -179.8(3)
N1 C10 C15 N3 0.4(2)
C11 C10 C15 N3 -178.21(19)
N1 C10 C15 C14 180.0(2)
C11 C10 C15 C14 1.3(3)
C13 C14 C15 N3 178.4(3)
C13 C14 C15 C10 -1.0(4)
C8 O2 C16 O3 -1.0(2)
C8 O2 C16 C17 179.42(14)
O3 C16 C17 C22 -5.2(3)
O2 C16 C17 C22 174.37(18)
O3 C16 C17 C18 174.9(2)
O2 C16 C17 C18 -5.6(3)
C22 C17 C18 C19 0.8(4)
C16 C17 C18 C19 -179.2(2)
C17 C18 C19 C20 -0.6(4)
C18 C19 C20 C21 0.5(4)
C18 C19 C20 C23 179.5(3)
C19 C20 C21 C22 -0.5(4)
C23 C20 C21 C22 -179.5(3)
C18 C17 C22 C21 -0.9(3)
C16 C17 C22 C21 179.1(2)
C20 C21 C22 C17 0.8(4)
C19 C20 C23 C24 -178.8(3)
C21 C20 C23 C24 0.2(5)
